data_4001874
loop_
_publ_author_name
'Lapadula, Giuseppe'
'Bourdolle, Adrien'
'Allouche, Florian'
'Conley, Matthew P.'
'del Rosal, Iker'
'Maron, Laurent'
'Lukens, Wayne W.'
'Guyot, Yannick'
'Andraud, Chantal'
'Brasselet, Sophie'
'Cop\'eret, Christophe'
'Maury, Olivier'
'Andersen, Richard A.'

_publ_section_title
;
 Near-IR Two Photon Microscopy Imaging of Silica Nanoparticles
 Functionalized with Isolated Sensitized Yb(III) Centers
;
_journal_issue 2
_journal_name_full 'Chemistry of Materials'
_journal_page_first 1062
_journal_paper_doi 10.1021/cm404140q
_journal_volume 26
_journal_year 2014
_chemical_formula_moiety 'C48 H93 N2 O12 Si3 Yb'
_chemical_formula_sum 'C48 H93 N2 O12 Si3 Yb'
_chemical_formula_weight 1147.55
_chemical_name_systematic
;
 ? 
;
_space_group_crystal_system monoclinic
_space_group_IT_number 14
_space_group_name_Hall '-P 2yab'
_space_group_name_H-M_alt 'P 1 21/a 1'
_symmetry_space_group_name_Hall '-P 2yab'
_symmetry_space_group_name_H-M 'P 1 21/a 1'
_atom_sites_solution_hydrogens geom
_atom_sites_solution_primary direct
_atom_sites_solution_secondary difmap
_audit_creation_date 2013-09-17
_audit_creation_method
;
  Olex2 1.1
  (compiled Nov  1 2011 20:42:30, GUI svn.r3906)
;
_cell_angle_alpha 90.00
_cell_angle_beta 106.4669(17)
_cell_angle_gamma 90.00
_cell_formula_units_Z 4
_cell_length_a 19.120(2)
_cell_length_b 13.9438(17)
_cell_length_c 23.307(3)
_cell_measurement_reflns_used 9752
_cell_measurement_temperature 296(2)
_cell_measurement_theta_max 30.159
_cell_measurement_theta_min 2.336
_cell_volume 5958.9(12)
_computing_data_reduction 'SAINT v7.68A (Bruker, 2009)'
_computing_molecular_graphics
;
O. V. Dolomanov, L. J. Bourhis, R. J. Gildea, J. A. K. Howard and H. Puschmann,
OLEX2: a complete structure solution, refinement and analysis program.
J. Appl. Cryst. (2009). 42, 339-341.
;
_computing_publication_material
;
O. V. Dolomanov, L. J. Bourhis, R. J. Gildea, J. A. K. Howard and H. Puschmann,
OLEX2: a complete structure solution, refinement and analysis program.
J. Appl. Cryst. (2009). 42, 339-341.
;
_computing_structure_refinement
;
XL, G.M. Sheldrick, Acta Cryst.
(2008). A64, 112-122
;
_computing_structure_solution
;
XS, G.M. Sheldrick, Acta Cryst.
(2008). A64, 112-122
;
_diffrn_ambient_temperature 296.15
_diffrn_measured_fraction_theta_full 0.946
_diffrn_measured_fraction_theta_max 0.946
_diffrn_radiation_monochromator graphite
_diffrn_radiation_type 'MO K\a'
_diffrn_radiation_wavelength 0.71073
_diffrn_reflns_av_R_equivalents 0.0354
_diffrn_reflns_av_unetI/netI 0.0296
_diffrn_reflns_limit_h_max 27
_diffrn_reflns_limit_h_min -27
_diffrn_reflns_limit_k_max 20
_diffrn_reflns_limit_k_min -20
_diffrn_reflns_limit_l_max 33
_diffrn_reflns_limit_l_min -33
_diffrn_reflns_number 89465
_diffrn_reflns_theta_full 31.08
_diffrn_reflns_theta_max 31.08
_diffrn_reflns_theta_min 0.91
_diffrn_source 'fine-focus sealed tube'
_exptl_absorpt_coefficient_mu 1.683
_exptl_absorpt_correction_T_max 0.7462
_exptl_absorpt_correction_T_min 0.6476
_exptl_absorpt_correction_type multi-scan
_exptl_absorpt_process_details
;
SADABS-2008/1 (Bruker,2008) was used for absorption correction.
R(int) was 0.0601 before and 0.0411 after correction.
The Ratio of minimum to maximum transmission is 0.8679.
The \l/2 correction factor is 0.0015.
;
_exptl_crystal_density_diffrn 1.279
_exptl_crystal_density_method 'not measured'
_exptl_crystal_F_000 2412
_refine_diff_density_max 7.237
_refine_diff_density_min -3.365
_refine_diff_density_rms 0.155
_refine_ls_extinction_method none
_refine_ls_goodness_of_fit_ref 1.308
_refine_ls_hydrogen_treatment mixed
_refine_ls_matrix_type full
_refine_ls_number_parameters 655
_refine_ls_number_reflns 18110
_refine_ls_number_restraints 6
_refine_ls_restrained_S_all 1.312
_refine_ls_R_factor_all 0.0779
_refine_ls_R_factor_gt 0.0705
_refine_ls_shift/su_max 0.002
_refine_ls_shift/su_mean 0.000
_refine_ls_structure_factor_coef Fsqd
_refine_ls_weighting_details 'calc w=1/[\s^2^(Fo^2^)+(0.0169P)^2^+50.9052P] where P=(Fo^2^+2Fc^2^)/3'
_refine_ls_weighting_scheme calc
_refine_ls_wR_factor_gt 0.1515
_refine_ls_wR_factor_ref 0.1544
_reflns_number_gt 16238
_reflns_number_total 18110
_reflns_threshold_expression >2sigma(I)
_cod_data_source_file cm404140q_si_003.cif
_cod_data_source_block fa12_0m
_cod_original_cell_volume 5958.9(13)
_cod_database_code 4001874

loop_
_space_group_symop_id
_space_group_symop_operation_xyz
1 'x, y, z'
2 '-x+1/2, y+1/2, -z'
3 '-x, -y, -z'
4 'x-1/2, -y-1/2, z'

loop_
_atom_site_label
_atom_site_type_symbol
_atom_site_fract_x
_atom_site_fract_y
_atom_site_fract_z
_atom_site_U_iso_or_equiv
_atom_site_adp_type
_atom_site_occupancy
_atom_site_symmetry_multiplicity
_atom_site_calc_flag
_atom_site_refinement_flags
_atom_site_disorder_assembly
_atom_site_disorder_group
Yb1 Yb 0.245754(12) 0.372609(15) 0.245022(9) 0.01822(6) Uani 1 1 d . . .
Si2 Si 0.28452(7) 0.23022(10) 0.38277(6) 0.0165(2) Uani 1 1 d . . .
Si5 Si 0.34539(8) 0.58826(12) 0.27291(7) 0.0245(3) Uani 1 1 d . . .
O2 O 0.2708(2) 0.2906(3) 0.32288(16) 0.0220(7) Uani 1 1 d . . .
O8 O 0.2545(2) 0.2937(3) 0.42986(16) 0.0241(8) Uani 1 1 d . . .
O7 O 0.2450(2) 0.1254(3) 0.37268(17) 0.0274(8) Uani 1 1 d . . .
O9 O 0.3688(2) 0.2073(3) 0.41811(17) 0.0262(8) Uani 1 1 d . A .
O12 O 0.2757(2) 0.6572(3) 0.24593(19) 0.0271(8) Uani 1 1 d . . .
O10 O 0.4171(3) 0.6192(4) 0.2533(2) 0.0402(11) Uani 1 1 d . . .
O3 O 0.3206(2) 0.4806(3) 0.2563(2) 0.0310(9) Uani 1 1 d . . .
N1 N 0.1550(3) 0.4664(3) 0.1696(2) 0.0249(9) Uani 1 1 d . . .
O11 O 0.3681(3) 0.6136(5) 0.3462(2) 0.0570(16) Uani 1 1 d . . .
C15 C 0.0719(3) 0.5980(4) 0.0879(3) 0.0298(12) Uani 1 1 d . . .
C17 C 0.0712(3) 0.5972(4) 0.1472(3) 0.0258(11) Uani 1 1 d . . .
H17 H 0.0428 0.6413 0.1604 0.031 Uiso 1 1 calc R . .
C19 C 0.1126(3) 0.5308(4) 0.1868(2) 0.0201(9) Uani 1 1 d . . .
C20 C 0.1156(3) 0.5312(5) 0.0710(3) 0.0321(13) Uani 1 1 d . . .
H20 H 0.1173 0.5288 0.0316 0.039 Uiso 1 1 calc R . .
Si1 Si 0.25342(9) 0.22340(12) 0.11755(6) 0.0234(3) Uani 1 1 d . . .
O5 O 0.1997(2) 0.1292(4) 0.1042(2) 0.0376(10) Uani 1 1 d . . .
O1 O 0.2487(2) 0.2800(3) 0.17497(17) 0.0282(9) Uani 1 1 d . . .
N2 N 0.1586(2) 0.4611(3) 0.2849(2) 0.0219(9) Uani 1 1 d . . .
O6 O 0.3327(2) 0.1799(3) 0.12001(19) 0.0349(10) Uani 1 1 d . . .
O4 O 0.2332(3) 0.2951(4) 0.0600(2) 0.0421(12) Uani 1 1 d . . .
C9 C 0.1128(3) 0.5256(4) 0.2509(2) 0.0192(9) Uani 1 1 d . . .
C10 C 0.0683(3) 0.5834(4) 0.2742(3) 0.0247(11) Uani 1 1 d . . .
H10 H 0.0358 0.6255 0.2492 0.030 Uiso 1 1 calc R . .
C11 C 0.0720(3) 0.5788(4) 0.3346(3) 0.0253(11) Uani 1 1 d . . .
C12 C 0.1202(3) 0.5132(4) 0.3692(3) 0.0273(11) Uani 1 1 d . . .
H12 H 0.1247 0.5078 0.4099 0.033 Uiso 1 1 calc R . .
C13 C 0.1223(3) 0.1192(5) 0.0832(3) 0.0320(12) Uani 1 1 d . . .
C14 C 0.1617(3) 0.4557(4) 0.3432(3) 0.0272(11) Uani 1 1 d . . .
H14 H 0.1931 0.4113 0.3670 0.033 Uiso 1 1 calc R . .
C1 C 0.2627(3) 0.2811(5) 0.4925(2) 0.0279(11) Uani 1 1 d . . .
C16 C 0.1569(3) 0.4679(4) 0.1128(3) 0.0309(12) Uani 1 1 d . . .
H16 H 0.1872 0.4247 0.1009 0.037 Uiso 1 1 calc R . .
C2 C 0.4343(4) 0.5947(5) 0.1978(3) 0.0320(13) Uani 1 1 d . . .
C18 C 0.1756(4) 0.0968(4) 0.3342(3) 0.0318(13) Uani 1 1 d . . .
C3 C 0.4161(4) 0.5667(6) 0.3945(3) 0.0382(15) Uani 1 1 d . . .
C4 C 0.0828(4) 0.1931(6) 0.1109(4) 0.0467(18) Uani 1 1 d . . .
H4A H 0.0991 0.1878 0.1537 0.070 Uiso 1 1 calc R . .
H4B H 0.0312 0.1817 0.0973 0.070 Uiso 1 1 calc R . .
H4C H 0.0932 0.2563 0.0993 0.070 Uiso 1 1 calc R . .
C5 C 0.3877(3) 0.1268(5) 0.1622(3) 0.0293(11) Uani 1 1 d . . .
C6 C 0.2630(3) 0.7563(4) 0.2539(2) 0.0242(10) Uani 1 1 d . . .
C7 C 0.0259(4) 0.6439(5) 0.3608(3) 0.0376(15) Uani 1 1 d . . .
H7A H 0.0172 0.7031 0.3389 0.056 Uiso 1 1 calc R . .
H7B H 0.0510 0.6567 0.4020 0.056 Uiso 1 1 calc R . .
H7C H -0.0199 0.6132 0.3583 0.056 Uiso 1 1 calc R . .
C8 C 0.2673(4) 0.3135(5) 0.0133(3) 0.0367(15) Uani 1 1 d . . .
C1A C 0.4583(4) 0.4909(5) 0.2013(3) 0.0404(15) Uani 1 1 d . . .
H1AA H 0.4996 0.4821 0.2358 0.061 Uiso 1 1 calc R . .
H1AB H 0.4717 0.4744 0.1659 0.061 Uiso 1 1 calc R . .
H1AC H 0.4191 0.4504 0.2047 0.061 Uiso 1 1 calc R . .
C1B C 0.1184(4) 0.1747(6) 0.3297(4) 0.0442(17) Uani 1 1 d . . .
H1BA H 0.1167 0.1923 0.3691 0.066 Uiso 1 1 calc R . .
H1BB H 0.0715 0.1510 0.3071 0.066 Uiso 1 1 calc R . .
H1BC H 0.1309 0.2298 0.3100 0.066 Uiso 1 1 calc R . .
C1C C 0.3369(4) 0.3181(6) 0.5282(3) 0.0401(16) Uani 1 1 d . . .
H1CA H 0.3744 0.2817 0.5182 0.060 Uiso 1 1 calc R . .
H1CB H 0.3419 0.3118 0.5702 0.060 Uiso 1 1 calc R . .
H1CC H 0.3414 0.3845 0.5187 0.060 Uiso 1 1 calc R . .
C1D C 0.0272(4) 0.6690(6) 0.0440(3) 0.0483(19) Uani 1 1 d . . .
H1DA H 0.0051 0.7140 0.0647 0.072 Uiso 1 1 calc R . .
H1DB H -0.0102 0.6357 0.0144 0.072 Uiso 1 1 calc R . .
H1DC H 0.0581 0.7026 0.0247 0.072 Uiso 1 1 calc R . .
C1E C 0.3323(4) 0.8135(5) 0.2756(4) 0.0437(17) Uani 1 1 d . . .
H1EA H 0.3603 0.7895 0.3137 0.066 Uiso 1 1 calc R . .
H1EB H 0.3205 0.8797 0.2794 0.066 Uiso 1 1 calc R . .
H1EC H 0.3601 0.8078 0.2473 0.066 Uiso 1 1 calc R . .
C1F C 0.0988(4) 0.1256(6) 0.0150(3) 0.0488(18) Uani 1 1 d . . .
H1FA H 0.1087 0.1889 0.0030 0.073 Uiso 1 1 calc R . .
H1FB H 0.0476 0.1126 0.0001 0.073 Uiso 1 1 calc R . .
H1FC H 0.1255 0.0794 -0.0010 0.073 Uiso 1 1 calc R . .
C1G C 0.1063(4) 0.0186(6) 0.1012(3) 0.0465(17) Uani 1 1 d . . .
H1GA H 0.1306 -0.0273 0.0829 0.070 Uiso 1 1 calc R . .
H1GB H 0.0546 0.0073 0.0880 0.070 Uiso 1 1 calc R . .
H1GC H 0.1234 0.0123 0.1439 0.070 Uiso 1 1 calc R . .
C1H C 0.1841(4) 0.0734(5) 0.2730(3) 0.0422(16) Uani 1 1 d . . .
H1HA H 0.1981 0.1301 0.2557 0.063 Uiso 1 1 calc R . .
H1HB H 0.1385 0.0500 0.2475 0.063 Uiso 1 1 calc R . .
H1HC H 0.2209 0.0251 0.2769 0.063 Uiso 1 1 calc R . .
C1I C 0.4242(4) 0.1512(6) 0.4050(3) 0.0468(19) Uani 1 1 d . . .
C1J C 0.3542(4) 0.0506(5) 0.1914(3) 0.0449(17) Uani 1 1 d . . .
H1JA H 0.3255 0.0801 0.2143 0.067 Uiso 1 1 calc R . .
H1JB H 0.3921 0.0128 0.2173 0.067 Uiso 1 1 calc R . .
H1JC H 0.3236 0.0102 0.1612 0.067 Uiso 1 1 calc R . .
C1K C 0.2023(4) 0.3400(6) 0.5060(3) 0.0481(19) Uani 1 1 d . . .
H1KA H 0.2082 0.4062 0.4971 0.072 Uiso 1 1 calc R . .
H1KB H 0.2049 0.3335 0.5476 0.072 Uiso 1 1 calc R . .
H1KC H 0.1558 0.3175 0.4819 0.072 Uiso 1 1 calc R . .
C1L C 0.2150(6) 0.3805(8) -0.0300(4) 0.068(3) Uani 1 1 d . . .
H1LA H 0.1680 0.3505 -0.0440 0.102 Uiso 1 1 calc R . .
H1LB H 0.2335 0.3938 -0.0634 0.102 Uiso 1 1 calc R . .
H1LC H 0.2105 0.4393 -0.0100 0.102 Uiso 1 1 calc R . .
C1M C 0.1547(5) 0.0079(6) 0.3629(3) 0.050(2) Uani 1 1 d . . .
H1MA H 0.1927 -0.0391 0.3684 0.075 Uiso 1 1 calc R . .
H1MB H 0.1101 -0.0179 0.3375 0.075 Uiso 1 1 calc R . .
H1MC H 0.1480 0.0243 0.4010 0.075 Uiso 1 1 calc R . .
C1N C 0.2778(5) 0.2228(6) -0.0170(3) 0.0490(19) Uani 1 1 d . . .
H1NA H 0.3105 0.1815 0.0112 0.073 Uiso 1 1 calc R . .
H1NB H 0.2981 0.2371 -0.0493 0.073 Uiso 1 1 calc R . .
H1NC H 0.2317 0.1912 -0.0325 0.073 Uiso 1 1 calc R . .
C1O C 0.2557(6) 0.1757(6) 0.5071(3) 0.054(2) Uani 1 1 d . . .
H1OA H 0.2085 0.1526 0.4849 0.082 Uiso 1 1 calc R . .
H1OB H 0.2615 0.1687 0.5491 0.082 Uiso 1 1 calc R . .
H1OC H 0.2927 0.1393 0.4963 0.082 Uiso 1 1 calc R . .
C1P C 0.4324(5) 0.1971(6) 0.2074(4) 0.054(2) Uani 1 1 d . . .
H1PA H 0.4530 0.2446 0.1872 0.081 Uiso 1 1 calc R . .
H1PB H 0.4709 0.1634 0.2357 0.081 Uiso 1 1 calc R . .
H1PC H 0.4016 0.2278 0.2281 0.081 Uiso 1 1 calc R . .
C1Q C 0.4339(5) 0.0836(7) 0.1256(4) 0.059(2) Uani 1 1 d . . .
H1QA H 0.4051 0.0390 0.0972 0.088 Uiso 1 1 calc R . .
H1QB H 0.4748 0.0509 0.1517 0.088 Uiso 1 1 calc R . .
H1QC H 0.4510 0.1336 0.1047 0.088 Uiso 1 1 calc R . .
C1R C 0.2227(6) 0.7610(6) 0.3017(5) 0.065(3) Uani 1 1 d . . .
H1RA H 0.1820 0.7177 0.2915 0.098 Uiso 1 1 calc R . .
H1RB H 0.2055 0.8252 0.3040 0.098 Uiso 1 1 calc R . .
H1RC H 0.2552 0.7431 0.3397 0.098 Uiso 1 1 calc R . .
C1S C 0.2162(6) 0.7942(6) 0.1953(4) 0.081(4) Uani 1 1 d . . .
H1SA H 0.2408 0.7854 0.1651 0.122 Uiso 1 1 calc R . .
H1SB H 0.2072 0.8613 0.1993 0.122 Uiso 1 1 calc R . .
H1SC H 0.1707 0.7603 0.1841 0.122 Uiso 1 1 calc R . .
C72 C 0.3969(13) 0.0897(14) 0.3469(7) 0.043(4) Uani 0.579(14) 1 d P A 1
H72A H 0.3679 0.0373 0.3541 0.065 Uiso 0.579(14) 1 calc PR A 1
H72B H 0.4380 0.0650 0.3357 0.065 Uiso 0.579(14) 1 calc PR A 1
H72C H 0.3679 0.1289 0.3151 0.065 Uiso 0.579(14) 1 calc PR A 1
C1U C 0.3660(6) 0.6082(8) 0.1462(3) 0.080(4) Uani 1 1 d . . .
H1UA H 0.3298 0.5624 0.1495 0.120 Uiso 1 1 calc R . .
H1UB H 0.3774 0.5988 0.1091 0.120 Uiso 1 1 calc R . .
H1UC H 0.3474 0.6719 0.1475 0.120 Uiso 1 1 calc R . .
C1V C 0.3760(6) 0.5056(11) 0.4234(6) 0.114(6) Uani 1 1 d . . .
H1VA H 0.3268 0.5285 0.4152 0.172 Uiso 1 1 calc R . .
H1VB H 0.3986 0.5061 0.4658 0.172 Uiso 1 1 calc R . .
H1VC H 0.3757 0.4414 0.4084 0.172 Uiso 1 1 calc R . .
C1W C 0.4490(8) 0.6455(10) 0.4388(7) 0.158(9) Uani 1 1 d . . .
H1WA H 0.4785 0.6865 0.4220 0.237 Uiso 1 1 calc R . .
H1WB H 0.4787 0.6174 0.4752 0.237 Uiso 1 1 calc R . .
H1WC H 0.4107 0.6824 0.4472 0.237 Uiso 1 1 calc R . .
C1X C 0.4734(9) 0.5170(14) 0.3823(6) 0.157(7) Uani 1 1 d U . .
H1XA H 0.4616 0.4500 0.3779 0.236 Uiso 1 1 calc R . .
H1XB H 0.5170 0.5258 0.4146 0.236 Uiso 1 1 calc R . .
H1XC H 0.4810 0.5409 0.3459 0.236 Uiso 1 1 calc R . .
C1Y C 0.4719(8) 0.2343(11) 0.3818(6) 0.048(4) Uani 0.579(14) 1 d P A 1
H1YA H 0.4407 0.2674 0.3480 0.072 Uiso 0.579(14) 1 calc PR A 1
H1YB H 0.5111 0.2045 0.3704 0.072 Uiso 0.579(14) 1 calc PR A 1
H1YC H 0.4914 0.2792 0.4136 0.072 Uiso 0.579(14) 1 calc PR A 1
C1Z C 0.4730(7) 0.1095(11) 0.4570(6) 0.049(4) Uani 0.579(14) 1 d P A 1
H1ZA H 0.4909 0.1584 0.4865 0.073 Uiso 0.579(14) 1 calc PR A 1
H1ZB H 0.5133 0.0806 0.4465 0.073 Uiso 0.579(14) 1 calc PR A 1
H1ZC H 0.4478 0.0615 0.4730 0.073 Uiso 0.579(14) 1 calc PR A 1
C21 C 0.4936(8) 0.6618(9) 0.1950(7) 0.121(6) Uani 1 1 d . . .
H21A H 0.4755 0.7264 0.1915 0.182 Uiso 1 1 calc R . .
H21B H 0.5102 0.6466 0.1608 0.182 Uiso 1 1 calc R . .
H21C H 0.5334 0.6558 0.2307 0.182 Uiso 1 1 calc R . .
C22 C 0.3404(6) 0.3626(7) 0.0408(4) 0.069(3) Uani 1 1 d . . .
H22A H 0.3326 0.4224 0.0584 0.103 Uiso 1 1 calc R . .
H22B H 0.3641 0.3743 0.0102 0.103 Uiso 1 1 calc R . .
H22C H 0.3707 0.3220 0.0711 0.103 Uiso 1 1 calc R . .
C70 C 0.4942(9) 0.1770(16) 0.4460(11) 0.057(6) Uani 0.421(14) 1 d P A 2
H70A H 0.5089 0.2386 0.4353 0.085 Uiso 0.421(14) 1 calc PR A 2
H70B H 0.5300 0.1299 0.4439 0.085 Uiso 0.421(14) 1 calc PR A 2
H70C H 0.4900 0.1794 0.4861 0.085 Uiso 0.421(14) 1 calc PR A 2
C71 C 0.4029(10) 0.0462(13) 0.4394(8) 0.045(5) Uani 0.421(14) 1 d P A 2
H71A H 0.3947 0.0627 0.4769 0.068 Uiso 0.421(14) 1 calc PR A 2
H71B H 0.4428 0.0018 0.4461 0.068 Uiso 0.421(14) 1 calc PR A 2
H71C H 0.3597 0.0173 0.4138 0.068 Uiso 0.421(14) 1 calc PR A 2
C23 C 0.415(2) 0.121(3) 0.3522(18) 0.12(2) Uani 0.421(14) 1 d P A 2
H23A H 0.3689 0.0883 0.3390 0.176 Uiso 0.421(14) 1 calc PR A 2
H23B H 0.4535 0.0771 0.3515 0.176 Uiso 0.421(14) 1 calc PR A 2
H23C H 0.4154 0.1739 0.3262 0.176 Uiso 0.421(14) 1 calc PR A 2

loop_
_atom_site_aniso_label
_atom_site_aniso_U_11
_atom_site_aniso_U_22
_atom_site_aniso_U_33
_atom_site_aniso_U_23
_atom_site_aniso_U_13
_atom_site_aniso_U_12
Yb1 0.02228(10) 0.01574(9) 0.01918(10) 0.00508(8) 0.01001(7) 0.00487(8)
Si2 0.0180(6) 0.0165(6) 0.0151(6) 0.0012(5) 0.0046(5) -0.0002(5)
Si5 0.0159(6) 0.0267(7) 0.0302(8) 0.0089(6) 0.0054(6) 0.0014(5)
O2 0.0256(18) 0.0210(18) 0.0204(17) 0.0040(14) 0.0084(14) 0.0032(14)
O8 0.030(2) 0.0262(19) 0.0180(17) 0.0024(14) 0.0092(15) 0.0072(16)
O7 0.0295(19) 0.0205(18) 0.0291(19) 0.0028(16) 0.0034(15) -0.0059(16)
O9 0.0217(18) 0.035(2) 0.0207(18) -0.0013(16) 0.0036(15) 0.0050(16)
O12 0.0193(17) 0.0194(18) 0.036(2) -0.0030(15) -0.0033(15) 0.0014(14)
O10 0.037(2) 0.052(3) 0.036(2) -0.003(2) 0.0173(19) -0.009(2)
O3 0.028(2) 0.023(2) 0.046(3) 0.0115(18) 0.0167(19) 0.0051(16)
N1 0.026(2) 0.023(2) 0.026(2) 0.0024(18) 0.0090(18) 0.0055(18)
O11 0.052(3) 0.083(4) 0.034(3) 0.016(3) 0.010(2) 0.028(3)
C15 0.025(3) 0.027(3) 0.035(3) 0.008(2) 0.005(2) 0.005(2)
C17 0.022(2) 0.022(2) 0.033(3) 0.004(2) 0.007(2) 0.006(2)
C19 0.013(2) 0.018(2) 0.027(2) 0.0013(19) 0.0029(18) -0.0007(17)
C20 0.035(3) 0.035(3) 0.026(3) 0.007(2) 0.009(2) 0.008(3)
Si1 0.0292(7) 0.0265(7) 0.0175(6) 0.0042(5) 0.0114(6) 0.0082(6)
O5 0.037(2) 0.038(2) 0.038(2) -0.003(2) 0.0099(19) 0.006(2)
O1 0.040(2) 0.028(2) 0.0199(18) 0.0020(15) 0.0135(17) 0.0101(18)
N2 0.023(2) 0.021(2) 0.024(2) 0.0044(17) 0.0111(17) 0.0050(17)
O6 0.039(2) 0.044(3) 0.026(2) 0.0091(18) 0.0150(18) 0.020(2)
O4 0.060(3) 0.046(3) 0.030(2) 0.020(2) 0.028(2) 0.029(2)
C9 0.015(2) 0.017(2) 0.026(2) -0.0015(18) 0.0059(18) -0.0006(17)
C10 0.017(2) 0.023(3) 0.033(3) -0.001(2) 0.005(2) 0.0042(19)
C11 0.018(2) 0.023(3) 0.035(3) -0.004(2) 0.009(2) 0.0013(19)
C12 0.029(3) 0.030(3) 0.027(3) 0.000(2) 0.014(2) 0.006(2)
C13 0.031(3) 0.036(3) 0.029(3) -0.001(3) 0.009(2) 0.003(3)
C14 0.031(3) 0.028(3) 0.025(3) 0.006(2) 0.013(2) 0.009(2)
C1 0.032(3) 0.034(3) 0.018(2) -0.001(2) 0.008(2) 0.004(2)
C16 0.037(3) 0.030(3) 0.028(3) 0.009(2) 0.013(2) 0.015(2)
C2 0.044(3) 0.029(3) 0.028(3) -0.001(2) 0.018(3) -0.007(3)
C18 0.036(3) 0.027(3) 0.028(3) -0.001(2) 0.003(2) -0.014(2)
C3 0.027(3) 0.055(4) 0.031(3) 0.013(3) 0.006(2) 0.010(3)
C4 0.040(4) 0.045(4) 0.058(5) -0.005(4) 0.019(3) 0.008(3)
C5 0.028(3) 0.032(3) 0.029(3) 0.002(2) 0.009(2) 0.010(2)
C6 0.026(3) 0.020(2) 0.024(2) -0.0019(19) 0.002(2) -0.0022(19)
C7 0.034(3) 0.038(4) 0.044(4) -0.009(3) 0.016(3) 0.011(3)
C8 0.047(4) 0.045(4) 0.021(3) 0.012(3) 0.015(3) 0.009(3)
C1A 0.038(4) 0.043(4) 0.047(4) 0.002(3) 0.022(3) 0.007(3)
C1B 0.025(3) 0.050(4) 0.054(4) 0.000(3) 0.003(3) -0.006(3)
C1C 0.037(3) 0.057(4) 0.024(3) -0.007(3) 0.005(2) 0.007(3)
C1D 0.047(4) 0.056(5) 0.041(4) 0.020(3) 0.011(3) 0.027(4)
C1E 0.035(3) 0.033(3) 0.059(5) -0.011(3) 0.008(3) -0.015(3)
C1F 0.052(4) 0.055(5) 0.035(3) 0.003(3) 0.005(3) 0.000(4)
C1G 0.051(4) 0.052(5) 0.040(4) 0.002(3) 0.017(3) -0.001(4)
C1H 0.051(4) 0.040(4) 0.030(3) -0.001(3) 0.002(3) -0.010(3)
C1I 0.029(3) 0.068(5) 0.039(4) -0.013(3) 0.001(3) 0.022(3)
C1J 0.053(4) 0.040(4) 0.033(3) 0.012(3) -0.003(3) -0.006(3)
C1K 0.046(4) 0.068(5) 0.034(3) -0.009(3) 0.018(3) 0.013(4)
C1L 0.090(7) 0.081(7) 0.046(4) 0.038(5) 0.038(5) 0.042(6)
C1M 0.061(5) 0.040(4) 0.043(4) 0.006(3) 0.003(3) -0.028(4)
C1N 0.055(5) 0.070(5) 0.025(3) -0.001(3) 0.016(3) 0.015(4)
C1O 0.102(7) 0.042(4) 0.031(3) 0.008(3) 0.039(4) -0.003(4)
C1P 0.058(5) 0.055(5) 0.048(4) -0.014(4) 0.014(4) -0.025(4)
C1Q 0.051(5) 0.077(6) 0.051(5) 0.000(4) 0.018(4) 0.035(4)
C1R 0.079(6) 0.039(4) 0.102(8) -0.019(5) 0.066(6) -0.012(4)
C1S 0.102(8) 0.034(4) 0.068(6) 0.011(4) -0.040(6) 0.004(5)
C72 0.061(12) 0.044(8) 0.022(6) -0.021(6) 0.007(7) 0.018(7)
C1U 0.118(9) 0.093(8) 0.025(3) 0.008(4) 0.013(5) 0.053(7)
C1V 0.049(6) 0.163(13) 0.129(11) 0.117(11) 0.023(6) 0.026(7)
C1W 0.126(11) 0.108(11) 0.151(13) 0.084(10) -0.103(10) -0.076(9)
C1X 0.150(11) 0.247(15) 0.067(7) 0.013(9) 0.018(7) 0.154(11)
C1Y 0.046(7) 0.064(9) 0.041(7) 0.005(6) 0.022(6) -0.004(6)
C1Z 0.041(7) 0.062(10) 0.045(7) 0.019(6) 0.015(6) 0.033(7)
C21 0.142(12) 0.077(8) 0.207(16) -0.064(9) 0.148(12) -0.066(8)
C22 0.085(7) 0.058(6) 0.061(5) 0.020(5) 0.016(5) -0.020(5)
C70 0.016(7) 0.057(13) 0.085(16) 0.008(11) -0.005(8) 0.002(7)
C71 0.053(11) 0.044(10) 0.038(9) 0.006(7) 0.011(8) 0.024(8)
C23 0.050(18) 0.17(5) 0.11(3) -0.10(3) -0.018(16) 0.05(2)

loop_
_atom_type_symbol
_atom_type_description
_atom_type_scat_dispersion_real
_atom_type_scat_dispersion_imag
_atom_type_scat_source
C C 0.0033 0.0016 'International Tables Vol C Tables 4.2.6.8 and 6.1.1.4'
H H 0.0000 0.0000 'International Tables Vol C Tables 4.2.6.8 and 6.1.1.4'
N N 0.0061 0.0033 'International Tables Vol C Tables 4.2.6.8 and 6.1.1.4'
O O 0.0106 0.0060 'International Tables Vol C Tables 4.2.6.8 and 6.1.1.4'
Si Si 0.0817 0.0704 'International Tables Vol C Tables 4.2.6.8 and 6.1.1.4'
Yb Yb -0.3850 5.5486 'International Tables Vol C Tables 4.2.6.8 and 6.1.1.4'

loop_
_geom_angle_atom_site_label_1
_geom_angle_atom_site_label_2
_geom_angle_atom_site_label_3
_geom_angle
O2 Yb1 Si5 109.23(11)
O2 Yb1 N1 148.63(15)
O2 Yb1 O1 106.87(15)
O2 Yb1 N2 87.65(14)
O3 Yb1 Si5 12.48(12)
O3 Yb1 O2 108.23(16)
O3 Yb1 N1 91.51(16)
O3 Yb1 O1 112.48(18)
O3 Yb1 N2 96.12(16)
N1 Yb1 Si5 85.01(12)
O1 Yb1 Si5 122.54(12)
O1 Yb1 N1 86.59(16)
O1 Yb1 N2 140.81(16)
N2 Yb1 Si5 83.73(11)
N2 Yb1 N1 65.67(15)
O2 Si2 O8 107.5(2)
O2 Si2 O7 113.2(2)
O2 Si2 O9 116.4(2)
O7 Si2 O8 110.2(2)
O9 Si2 O8 104.7(2)
O9 Si2 O7 104.5(2)
O12 Si5 Yb1 95.32(15)
O12 Si5 O10 113.7(3)
O12 Si5 O11 102.5(3)
O10 Si5 Yb1 129.2(2)
O10 Si5 O11 103.6(3)
O3 Si5 Yb1 16.12(15)
O3 Si5 O12 108.1(2)
O3 Si5 O10 113.6(3)
O3 Si5 O11 114.9(3)
O11 Si5 Yb1 109.8(2)
Si2 O2 Yb1 176.0(2)
C1 O8 Si2 131.2(4)
C18 O7 Si2 130.5(4)
C1I O9 Si2 134.0(4)
C6 O12 Si5 132.6(3)
C2 O10 Si5 127.3(4)
Si5 O3 Yb1 151.4(3)
C19 N1 Yb1 120.3(4)
C16 N1 Yb1 120.2(4)
C16 N1 C19 118.2(5)
C3 O11 Si5 130.1(5)
C17 C15 C20 117.2(5)
C17 C15 C1D 121.3(6)
C20 C15 C1D 121.5(6)
C15 C17 C19 120.3(5)
N1 C19 C17 121.8(5)
N1 C19 C9 115.7(4)
C17 C19 C9 122.5(5)
C15 C20 C16 120.0(6)
O1 Si1 O5 112.2(2)
O1 Si1 O6 115.8(2)
O1 Si1 O4 109.5(2)
O6 Si1 O5 103.7(3)
O6 Si1 O4 105.1(2)
O4 Si1 O5 110.2(3)
C13 O5 Si1 132.4(4)
Si1 O1 Yb1 171.8(3)
C9 N2 Yb1 120.6(3)
C14 N2 Yb1 121.0(4)
C14 N2 C9 117.9(5)
C5 O6 Si1 136.0(4)
C8 O4 Si1 132.8(4)
N2 C9 C19 116.1(4)
N2 C9 C10 121.6(5)
C10 C9 C19 122.3(5)
C9 C10 C11 120.6(5)
C10 C11 C7 121.0(5)
C12 C11 C10 117.1(5)
C12 C11 C7 122.0(6)
C14 C12 C11 119.8(5)
O5 C13 C4 112.3(5)
O5 C13 C1F 108.7(5)
O5 C13 C1G 105.4(5)
C1F C13 C4 111.5(6)
C1G C13 C4 110.2(6)
C1G C13 C1F 108.5(6)
N2 C14 C12 123.0(5)
O8 C1 C1C 109.3(5)
O8 C1 C1K 105.9(5)
O8 C1 C1O 110.7(5)
C1C C1 C1K 110.4(6)
C1C C1 C1O 109.6(6)
C1K C1 C1O 110.8(6)
N1 C16 C20 122.5(5)
O10 C2 C1A 108.4(5)
O10 C2 C1U 108.3(6)
O10 C2 C21 104.9(6)
C1A C2 C1U 110.0(7)
C21 C2 C1A 112.4(8)
C21 C2 C1U 112.5(10)
O7 C18 C1B 111.4(5)
O7 C18 C1H 108.7(5)
O7 C18 C1M 105.4(5)
C1H C18 C1B 110.7(6)
C1M C18 C1B 109.9(6)
C1M C18 C1H 110.5(6)
O11 C3 C1V 109.8(7)
O11 C3 C1W 105.1(7)
O11 C3 C1X 116.3(8)
C1V C3 C1W 106.6(10)
C1X C3 C1V 110.9(12)
C1X C3 C1W 107.5(12)
O6 C5 C1J 110.8(5)
O6 C5 C1P 107.7(6)
O6 C5 C1Q 104.6(5)
C1J C5 C1P 111.8(6)
C1J C5 C1Q 111.4(7)
C1P C5 C1Q 110.2(6)
O12 C6 C1E 113.1(5)
O12 C6 C1R 106.1(5)
O12 C6 C1S 107.6(5)
C1E C6 C1R 108.1(6)
C1S C6 C1E 111.0(6)
C1S C6 C1R 110.8(8)
O4 C8 C1L 105.0(6)
O4 C8 C1N 110.9(6)
O4 C8 C22 108.7(6)
C1N C8 C1L 111.0(6)
C1N C8 C22 110.4(7)
C22 C8 C1L 110.8(7)
O9 C1I C72 113.8(10)
O9 C1I C1Y 101.4(7)
O9 C1I C1Z 113.0(7)
O9 C1I C70 109.1(10)
O9 C1I C71 94.4(7)
C72 C1I C1Y 100.4(10)
C72 C1I C71 82.9(11)
C1Y C1I C71 160.8(9)
C1Z C1I C72 119.4(11)
C1Z C1I C1Y 105.9(10)
C1Z C1I C70 44.2(10)
C1Z C1I C71 57.2(10)
C70 C1I C72 136.5(14)
C70 C1I C1Y 63.4(11)
C70 C1I C71 101.1(12)
C23 C1I O9 119.2(18)
C23 C1I C72 19(3)
C23 C1I C1Y 82(3)
C23 C1I C1Z 125(2)
C23 C1I C70 125(2)
C23 C1I C71 100(3)

loop_
_geom_bond_atom_site_label_1
_geom_bond_atom_site_label_2
_geom_bond_distance
Yb1 Si5 3.5201(17)
Yb1 O2 2.083(4)
Yb1 O3 2.041(4)
Yb1 N1 2.466(5)
Yb1 O1 2.095(4)
Yb1 N2 2.458(4)
Si2 O2 1.587(4)
Si2 O8 1.635(4)
Si2 O7 1.631(4)
Si2 O9 1.620(4)
Si5 O12 1.619(4)
Si5 O10 1.622(5)
Si5 O3 1.589(5)
Si5 O11 1.677(6)
O8 C1 1.435(6)
O7 C18 1.432(7)
O9 C1I 1.418(7)
O12 C6 1.423(6)
O10 C2 1.463(7)
N1 C19 1.344(7)
N1 C16 1.335(7)
O11 C3 1.398(8)
C15 C17 1.385(8)
C15 C20 1.381(9)
C15 C1D 1.505(8)
C17 C19 1.386(7)
C19 C9 1.495(7)
C20 C16 1.385(8)
Si1 O5 1.642(5)
Si1 O1 1.578(4)
Si1 O6 1.619(4)
Si1 O4 1.629(4)
O5 C13 1.428(7)
N2 C9 1.346(6)
N2 C14 1.344(7)
O6 C5 1.425(7)
O4 C8 1.441(7)
C9 C10 1.391(7)
C10 C11 1.390(8)
C11 C12 1.384(8)
C11 C7 1.510(8)
C12 C14 1.383(7)
C13 C4 1.525(9)
C13 C1F 1.528(9)
C13 C1G 1.519(10)
C1 C1C 1.518(9)
C1 C1K 1.521(9)
C1 C1O 1.522(10)
C2 C1A 1.513(9)
C2 C1U 1.515(11)
C2 C21 1.486(11)
C18 C1B 1.524(10)
C18 C1H 1.518(9)
C18 C1M 1.515(9)
C3 C1V 1.434(12)
C3 C1W 1.516(16)
C3 C1X 1.392(13)
C5 C1J 1.500(9)
C5 C1P 1.514(9)
C5 C1Q 1.515(9)
C6 C1E 1.506(8)
C6 C1R 1.526(10)
C6 C1S 1.501(9)
C8 C1L 1.522(10)
C8 C1N 1.491(10)
C8 C22 1.526(12)
C1I C72 1.563(16)
C1I C1Y 1.657(16)
C1I C1Z 1.428(13)
C1I C70 1.453(18)
C1I C71 1.77(2)
C1I C23 1.26(3)
